data_4026217
loop_
_publ_author_name
'Jessica Raushel'
'Deidre L. Sandrock'
'Kanth V. Josyula'
'Deborah Pakyz'
'Gary A. Molander'

_publ_section_title
;
 Reinvestigation of Aminomethyltrifluoroborates and Their Application in
 Suzuki-Miyaura Cross-Coupling Reactions
;
_journal_name_full 'Journal of Organic Chemistry'
_journal_page_first 2762
_journal_page_last 2769
_journal_paper_doi 10.1021/jo2001066
_journal_volume 76
_journal_year 2011
_chemical_formula_sum 'C6 H13 B F3 N'
_chemical_formula_weight 166.98
_space_group_IT_number 19
_symmetry_cell_setting orthorhombic
_symmetry_Int_Tables_number 19
_symmetry_space_group_name_Hall 'P 2ac 2ab'
_symmetry_space_group_name_H-M 'P 21 21 21'
_atom_sites_solution_hydrogens geom
_atom_sites_solution_primary direct
_audit_creation_method SHELXL-97
_cell_angle_alpha 90.00
_cell_angle_beta 90.00
_cell_angle_gamma 90.00
_cell_formula_units_Z 4
_cell_length_a 5.8249(7)
_cell_length_b 11.1726(14)
_cell_length_c 12.4624(14)
_cell_measurement_temperature 143(1)
_cell_volume 811.04(17)
_computing_data_collection 'Bruker APEX2'
_computing_data_reduction 'Bruker SAINT'
_computing_structure_refinement 'SHELXL-97 (Sheldrick, 2008)'
_computing_structure_solution 'SHELXS-97 (Sheldrick, 2008)'
_diffrn_ambient_temperature 143(1)
_diffrn_measured_fraction_theta_full 0.995
_diffrn_measured_fraction_theta_max 0.995
_diffrn_measurement_device 'CCD Area Detector'
_diffrn_measurement_device_type 'Bruker APEXII'
_diffrn_measurement_method 'phi and omega scans'
_diffrn_radiation_monochromator graphite
_diffrn_radiation_source 'sealed tube'
_diffrn_radiation_type MoK\a
_diffrn_radiation_wavelength 0.71073
_diffrn_reflns_av_R_equivalents 0.0208
_diffrn_reflns_av_sigmaI/netI 0.0135
_diffrn_reflns_limit_h_max 6
_diffrn_reflns_limit_h_min -6
_diffrn_reflns_limit_k_max 13
_diffrn_reflns_limit_k_min -13
_diffrn_reflns_limit_l_max 14
_diffrn_reflns_limit_l_min -14
_diffrn_reflns_number 6301
_diffrn_reflns_theta_full 25.11
_diffrn_reflns_theta_max 25.11
_diffrn_reflns_theta_min 2.45
_exptl_absorpt_coefficient_mu 0.127
_exptl_absorpt_correction_T_max 0.7452
_exptl_absorpt_correction_T_min 0.6590
_exptl_absorpt_correction_type multi-scan
_exptl_absorpt_process_details '(SADABS; Sheldrick, 2007)'
_exptl_crystal_density_diffrn 1.368
_exptl_crystal_F_000 352
_exptl_crystal_size_max 0.40
_exptl_crystal_size_mid 0.32
_exptl_crystal_size_min 0.20
_refine_diff_density_max 0.165
_refine_diff_density_min -0.123
_refine_diff_density_rms 0.030
_refine_ls_abs_structure_details 'Flack H D (1983), Acta Cryst. A39, 876-881'
_refine_ls_abs_structure_Flack -0.2(5)
_refine_ls_extinction_method none
_refine_ls_goodness_of_fit_ref 1.072
_refine_ls_hydrogen_treatment constr
_refine_ls_matrix_type full
_refine_ls_number_parameters 153
_refine_ls_number_reflns 1428
_refine_ls_number_restraints 0
_refine_ls_restrained_S_all 1.072
_refine_ls_R_factor_all 0.0224
_refine_ls_R_factor_gt 0.0221
_refine_ls_shift/su_max 0.000
_refine_ls_shift/su_mean 0.000
_refine_ls_structure_factor_coef Fsqd
_refine_ls_weighting_details 'calc w=1/[\s^2^(Fo^2^)+(0.0317P)^2^+0.1171P] where P=(Fo^2^+2Fc^2^)/3'
_refine_ls_weighting_scheme calc
_refine_ls_wR_factor_gt 0.0565
_refine_ls_wR_factor_ref 0.0568
_reflns_number_gt 1407
_reflns_number_total 1428
_reflns_threshold_expression >2sigma(I)
_cod_data_source_file jo2001066_si_001.cif
_cod_data_source_block shelxl
_cod_original_sg_symbol_H-M 'P 21 21 21 '
_cod_database_code 4026217

loop_
_symmetry_equiv_pos_as_xyz
'x, y, z'
'x+1/2, -y+1/2, -z'
'-x, y+1/2, -z+1/2'
'-x+1/2, -y, z+1/2'

loop_
_atom_site_label
_atom_site_type_symbol
_atom_site_fract_x
_atom_site_fract_y
_atom_site_fract_z
_atom_site_U_iso_or_equiv
_atom_site_adp_type
_atom_site_occupancy
_atom_site_symmetry_multiplicity
_atom_site_calc_flag
C1 C 0.5691(2) 0.45631(10) 0.92956(10) 0.0243(3) Uani 1 1 d
C2 C 0.6363(2) 0.54652(11) 1.01503(10) 0.0265(3) Uani 1 1 d
C3 C 0.7986(2) 0.64125(11) 0.96967(11) 0.0295(3) Uani 1 1 d
C4 C 1.0095(2) 0.58019(11) 0.92253(11) 0.0264(3) Uani 1 1 d
C5 C 0.9428(2) 0.48749(11) 0.83870(10) 0.0246(3) Uani 1 1 d
C6 C 0.7194(2) 0.30288(11) 0.80103(9) 0.0278(3) Uani 1 1 d
N1 N 0.77900(17) 0.39658(8) 0.88368(8) 0.0197(2) Uani 1 1 d
B1 B 0.5563(3) 0.19532(12) 0.84527(11) 0.0270(3) Uani 1 1 d
F1 F 0.59631(14) 0.17890(6) 0.95696(5) 0.03123(19) Uani 1 1 d
F2 F 0.32295(13) 0.21820(8) 0.83129(7) 0.0423(2) Uani 1 1 d
F3 F 0.61063(16) 0.08803(7) 0.79301(7) 0.0459(2) Uani 1 1 d
H1 H 0.847(2) 0.3597(11) 0.9375(11) 0.018(3) Uiso 1 1 d
H1A H 0.475(3) 0.3971(12) 0.9568(11) 0.026(3) Uiso 1 1 d
H1B H 0.496(3) 0.4960(14) 0.8698(13) 0.036(4) Uiso 1 1 d
H2A H 0.713(3) 0.5049(13) 1.0738(12) 0.033(4) Uiso 1 1 d
H2B H 0.493(3) 0.5859(13) 1.0398(12) 0.035(4) Uiso 1 1 d
H3A H 0.847(3) 0.6996(12) 1.0268(12) 0.034(4) Uiso 1 1 d
H3B H 0.722(3) 0.6880(12) 0.9153(12) 0.030(4) Uiso 1 1 d
H4A H 1.097(3) 0.5435(12) 0.9787(11) 0.027(3) Uiso 1 1 d
H4B H 1.116(3) 0.6377(13) 0.8905(12) 0.034(4) Uiso 1 1 d
H5A H 1.074(3) 0.4428(12) 0.8144(10) 0.022(3) Uiso 1 1 d
H5B H 0.858(3) 0.5253(12) 0.7763(12) 0.030(4) Uiso 1 1 d
H6A H 0.863(3) 0.2731(13) 0.7777(11) 0.031(4) Uiso 1 1 d
H6B H 0.650(3) 0.3428(13) 0.7417(13) 0.035(4) Uiso 1 1 d

loop_
_atom_site_aniso_label
_atom_site_aniso_U_11
_atom_site_aniso_U_22
_atom_site_aniso_U_33
_atom_site_aniso_U_23
_atom_site_aniso_U_13
_atom_site_aniso_U_12
C1 0.0191(5) 0.0249(6) 0.0288(6) 0.0022(5) 0.0017(5) -0.0005(5)
C2 0.0244(6) 0.0254(6) 0.0296(7) -0.0029(5) 0.0035(5) 0.0030(5)
C3 0.0307(7) 0.0213(6) 0.0367(7) -0.0027(5) -0.0024(6) -0.0006(5)
C4 0.0242(6) 0.0235(6) 0.0314(7) 0.0006(5) -0.0001(5) -0.0054(5)
C5 0.0236(6) 0.0245(6) 0.0257(6) 0.0009(5) 0.0049(5) -0.0048(5)
C6 0.0333(7) 0.0304(6) 0.0195(6) -0.0051(5) 0.0033(5) -0.0081(5)
N1 0.0201(5) 0.0208(5) 0.0183(5) 0.0008(4) -0.0002(4) -0.0018(4)
B1 0.0300(7) 0.0275(7) 0.0236(7) -0.0053(5) 0.0024(6) -0.0084(6)
F1 0.0373(4) 0.0306(3) 0.0257(3) 0.0033(3) 0.0029(3) -0.0067(3)
F2 0.0297(4) 0.0495(5) 0.0477(5) 0.0000(4) -0.0055(3) -0.0114(4)
F3 0.0578(5) 0.0329(4) 0.0469(5) -0.0183(3) 0.0159(4) -0.0137(4)

loop_
_atom_type_symbol
_atom_type_description
_atom_type_scat_dispersion_real
_atom_type_scat_dispersion_imag
_atom_type_scat_source
C C 0.0033 0.0016 'International Tables Vol C Tables 4.2.6.8 and 6.1.1.4'
H H 0.0000 0.0000 'International Tables Vol C Tables 4.2.6.8 and 6.1.1.4'
B B 0.0013 0.0007 'International Tables Vol C Tables 4.2.6.8 and 6.1.1.4'
F F 0.0171 0.0103 'International Tables Vol C Tables 4.2.6.8 and 6.1.1.4'
N N 0.0061 0.0033 'International Tables Vol C Tables 4.2.6.8 and 6.1.1.4'

loop_
_geom_angle_atom_site_label_1
_geom_angle_atom_site_label_2
_geom_angle_atom_site_label_3
_geom_angle
N1 C1 C2 110.58(10)
N1 C1 H1A 107.6(8)
C2 C1 H1A 111.8(9)
N1 C1 H1B 105.6(9)
C2 C1 H1B 110.5(9)
H1A C1 H1B 110.5(13)
C1 C2 C3 111.09(10)
C1 C2 H2A 109.2(8)
C3 C2 H2A 109.0(9)
C1 C2 H2B 107.2(9)
C3 C2 H2B 109.2(9)
H2A C2 H2B 111.2(12)
C4 C3 C2 109.38(10)
C4 C3 H3A 109.7(9)
C2 C3 H3A 111.1(8)
C4 C3 H3B 110.2(9)
C2 C3 H3B 110.4(9)
H3A C3 H3B 106.0(11)
C5 C4 C3 111.33(10)
C5 C4 H4A 110.3(8)
C3 C4 H4A 109.8(8)
C5 C4 H4B 109.2(9)
C3 C4 H4B 112.0(9)
H4A C4 H4B 104.0(12)
N1 C5 C4 111.49(10)
N1 C5 H5A 105.7(8)
C4 C5 H5A 111.6(8)
N1 C5 H5B 105.1(8)
C4 C5 H5B 111.6(8)
H5A C5 H5B 111.1(11)
N1 C6 B1 114.53(9)
N1 C6 H6A 104.5(9)
B1 C6 H6A 111.1(9)
N1 C6 H6B 107.6(9)
B1 C6 H6B 111.2(9)
H6A C6 H6B 107.5(12)
C5 N1 C1 110.97(9)
C5 N1 C6 111.14(9)
C1 N1 C6 112.31(9)
C5 N1 H1 108.3(8)
C1 N1 H1 106.6(8)
C6 N1 H1 107.3(8)
F2 B1 F3 108.62(11)
F2 B1 F1 107.80(11)
F3 B1 F1 107.91(11)
F2 B1 C6 113.03(11)
F3 B1 C6 110.02(10)
F1 B1 C6 109.31(10)

loop_
_geom_bond_atom_site_label_1
_geom_bond_atom_site_label_2
_geom_bond_distance
C1 N1 1.5057(15)
C1 C2 1.5177(17)
C1 H1A 0.923(15)
C1 H1B 0.966(17)
C2 C3 1.5278(17)
C2 H2A 0.975(16)
C2 H2B 0.992(16)
C3 C4 1.5231(18)
C3 H3A 1.005(15)
C3 H3B 0.966(15)
C4 C5 1.5215(17)
C4 H4A 0.959(15)
C4 H4B 0.977(16)
C5 N1 1.5022(15)
C5 H5A 0.960(15)
C5 H5B 1.013(15)
C6 N1 1.5091(14)
C6 B1 1.6280(17)
C6 H6A 0.946(15)
C6 H6B 0.953(16)
N1 H1 0.882(14)
B1 F2 1.3938(17)
B1 F3 1.4005(15)
B1 F1 1.4231(16)

loop_
_geom_hbond_atom_site_label_D
_geom_hbond_atom_site_label_H
_geom_hbond_atom_site_label_A
_geom_hbond_distance_DH
_geom_hbond_distance_HA
_geom_hbond_distance_DA
_geom_hbond_angle_DHA
_geom_hbond_site_symmetry_A
N1 H1 F1 0.882(14) 2.005(14) 2.8410(12) 157.7(12) 2_557
